data_4300957
loop_
_publ_author_name
'Tang, Yongjun'
'Kassel, W. Scott'
'Zakharov, Lev N.'
'Rheingold, Arnold L.'
'Kemp, Richard A.'

_publ_section_title
;
 Insertion Reactions of Carbon Dioxide into Zn--N Bonds: Syntheses and
 Structures of Tetrameric and Dimeric Alkylzinc Carbamato Complexes
;
_journal_coden_ASTM INOCAJ
_journal_issue 2
_journal_name_full 'Inorganic Chemistry'
_journal_page_first 359
_journal_page_last 364
_journal_paper_doi 10.1021/ic048830r
_journal_volume 44
_journal_year 2005
_chemical_formula_sum 'C40 H84 N4 O8 Zn4'
_chemical_formula_weight 1010.59
_space_group_IT_number 82
_symmetry_cell_setting tetragonal
_symmetry_space_group_name_Hall 'I -4'
_symmetry_space_group_name_H-M 'I -4'
_cell_angle_alpha 90.00
_cell_angle_beta 90.00
_cell_angle_gamma 90.00
_cell_formula_units_Z 2
_cell_length_a 13.3038(11)
_cell_length_b 13.3038(11)
_cell_length_c 15.006(2)
_cell_measurement_temperature 100(2)
_cell_volume 2655.9(5)
_diffrn_ambient_temperature 100(2)
_exptl_crystal_density_diffrn 1.264
_cod_duplicate_entry 4308382
_cod_depositor_comments
;
The following automatic conversions were performed:
'_symmetry_cell_setting' value 'Tetragonal' changed to 'tetragonal'
according to '/home/saulius/struct/CIF-dictionaries/cif_core.dic'
dictionary named 'cif_core.dic' version 2.4.1 from 2010-06-29.

Automatic conversion script
Id: cif_fix_enum 1527 2010-12-29 10:47:43Z saulius 
;
_cod_database_code 4300957

loop_
_symmetry_equiv_pos_as_xyz
'x, y, z'
'-x, -y, z'
'y, -x, -z'
'-y, x, -z'
'x+1/2, y+1/2, z+1/2'
'-x+1/2, -y+1/2, z+1/2'
'y+1/2, -x+1/2, -z+1/2'
'-y+1/2, x+1/2, -z+1/2'

loop_
_atom_site_label
_atom_site_type_symbol
_atom_site_fract_x
_atom_site_fract_y
_atom_site_fract_z
_atom_site_U_iso_or_equiv
_atom_site_adp_type
_atom_site_occupancy
_atom_site_symmetry_multiplicity
_atom_site_calc_flag
_atom_site_refinement_flags
_atom_site_disorder_assembly
_atom_site_disorder_group
Zn1 Zn 0.90765(3) 0.36899(2) 0.19182(2) 0.03236(13) Uani 1 1 d . . .
O1 O 0.8597(2) 0.47850(19) 0.11393(17) 0.0431(6) Uani 1 1 d . . .
O2 O 0.93786(16) 0.60583(16) 0.18445(15) 0.0320(4) Uani 1 1 d . . .
N1 N 0.8590(3) 0.6331(2) 0.0532(2) 0.0410(7) Uani 1 1 d . A .
C1 C 0.8861(2) 0.5703(3) 0.1184(2) 0.0338(6) Uani 1 1 d . . .
C2 C 0.8928(3) 0.7386(3) 0.0527(2) 0.0410(7) Uani 1 1 d . . .
H2A H 0.8846 0.7655 -0.0084 0.049 Uiso 1 1 calc R . .
H2B H 0.9655 0.7400 0.0669 0.049 Uiso 1 1 calc R . .
C3 C 0.8383(3) 0.8084(3) 0.1173(3) 0.0498(9) Uani 1 1 d . . .
H3A H 0.8501 0.7837 0.1793 0.060 Uiso 1 1 calc R . .
C4 C 0.7265(4) 0.8111(5) 0.1005(5) 0.0805(17) Uani 1 1 d . . .
H4A H 0.6988 0.7432 0.1067 0.121 Uiso 1 1 calc R . .
H4B H 0.7137 0.8360 0.0401 0.121 Uiso 1 1 calc R . .
H4C H 0.6944 0.8558 0.1439 0.121 Uiso 1 1 calc R . .
C5 C 0.8846(4) 0.9128(3) 0.1086(4) 0.0691(13) Uani 1 1 d . . .
H5A H 0.8503 0.9592 0.1492 0.104 Uiso 1 1 calc R . .
H5B H 0.8769 0.9366 0.0472 0.104 Uiso 1 1 calc R . .
H5C H 0.9561 0.9096 0.1238 0.104 Uiso 1 1 calc R . .
C6 C 0.8040(4) 0.5953(4) -0.0249(3) 0.0653(13) Uani 1 1 d . . .
C7 C 0.8724(10) 0.5858(10) -0.1106(9) 0.082(3) Uiso 0.50 1 d P A 1
H7A H 0.8950 0.6534 -0.1320 0.098 Uiso 0.50 1 calc PR A 1
C8 C 0.9599(11) 0.5176(13) -0.0954(12) 0.098(4) Uiso 0.50 1 d P . 1
H8A H 0.9422 0.5383 -0.1561 0.147 Uiso 0.50 1 calc PR . 1
H8B H 0.9588 0.5763 -0.0559 0.147 Uiso 0.50 1 calc PR . 1
H8C H 0.9112 0.4677 -0.0741 0.147 Uiso 0.50 1 calc PR . 1
C9 C 0.7899(12) 0.5366(12) -0.1785(13) 0.105(5) Uiso 0.50 1 d P A 1
H9A H 0.8208 0.5265 -0.2371 0.157 Uiso 0.50 1 calc PR A 1
H9B H 0.7323 0.5821 -0.1843 0.157 Uiso 0.50 1 calc PR A 1
H9C H 0.7672 0.4718 -0.1548 0.157 Uiso 0.50 1 calc PR A 1
C7A C 0.6945(12) 0.6177(11) -0.0317(11) 0.093(4) Uiso 0.50 1 d P A 2
H7AA H 0.6802 0.6914 -0.0293 0.111 Uiso 0.50 1 calc PR A 2
C8A C 0.6315(15) 0.5561(17) 0.0411(18) 0.132(7) Uiso 0.50 1 d P A 2
H8AA H 0.6441 0.5843 0.1004 0.198 Uiso 0.50 1 calc PR A 2
H8AB H 0.6521 0.4854 0.0401 0.198 Uiso 0.50 1 calc PR A 2
H8AC H 0.5596 0.5610 0.0274 0.198 Uiso 0.50 1 calc PR A 2
C9A C 0.6780(17) 0.5674(15) -0.1400(15) 0.130(7) Uiso 0.50 1 d P A 2
H9AA H 0.6076 0.5750 -0.1581 0.195 Uiso 0.50 1 calc PR A 2
H9AB H 0.6959 0.4960 -0.1398 0.195 Uiso 0.50 1 calc PR A 2
H9AC H 0.7213 0.6035 -0.1820 0.195 Uiso 0.50 1 calc PR A 2
C10 C 0.8594(3) 0.2300(3) 0.1851(3) 0.0508(9) Uani 1 1 d . . .
H10C H 0.8937 0.1893 0.2302 0.076 Uiso 1 1 calc R . .
H10B H 0.8736 0.2027 0.1257 0.076 Uiso 1 1 calc R . .
H10A H 0.7868 0.2286 0.1959 0.076 Uiso 1 1 calc R . .

loop_
_atom_site_aniso_label
_atom_site_aniso_U_11
_atom_site_aniso_U_22
_atom_site_aniso_U_33
_atom_site_aniso_U_23
_atom_site_aniso_U_13
_atom_site_aniso_U_12
Zn1 0.0353(2) 0.03043(19) 0.03137(17) 0.00047(14) -0.00090(14) -0.00393(14)
O1 0.0514(14) 0.0354(12) 0.0426(12) 0.0078(10) -0.0160(11) -0.0092(10)
O2 0.0309(10) 0.0336(10) 0.0314(10) 0.0011(9) -0.0035(9) -0.0003(7)
N1 0.0508(16) 0.0380(14) 0.0342(13) 0.0062(11) -0.0092(13) -0.0072(12)
C1 0.0346(15) 0.0359(15) 0.0308(13) 0.0010(12) -0.0029(12) 0.0019(11)
C2 0.0455(18) 0.0353(16) 0.0422(16) 0.0093(13) -0.0036(14) -0.0045(13)
C3 0.062(2) 0.0396(18) 0.048(2) 0.0037(15) -0.0020(18) -0.0009(16)
C4 0.066(3) 0.077(4) 0.099(5) 0.005(3) 0.015(3) 0.015(3)
C5 0.094(4) 0.038(2) 0.075(3) 0.007(2) 0.002(3) -0.003(2)
C6 0.083(3) 0.063(3) 0.050(2) 0.0225(19) -0.037(2) -0.023(2)
C10 0.058(2) 0.0372(17) 0.057(2) -0.0043(17) 0.012(2) -0.0108(15)

loop_
_geom_bond_atom_site_label_1
_geom_bond_atom_site_label_2
_geom_bond_distance
_geom_bond_site_symmetry_2
_geom_bond_publ_flag
Zn1 C10 1.960(3) . ?
Zn1 O1 1.974(2) . ?
Zn1 O2 2.078(2) 8_645 ?
Zn1 O2 2.085(2) 2_765 ?
O1 C1 1.273(4) . ?
O2 C1 1.296(4) . ?
O2 Zn1 2.078(2) 7_565 ?
O2 Zn1 2.085(2) 2_765 ?
N1 C1 1.336(4) . ?
N1 C6 1.470(5) . ?
N1 C2 1.473(4) . ?
C2 C3 1.526(6) . ?
C3 C4 1.510(7) . ?
C3 C5 1.524(6) . ?
C6 C7A 1.490(16) . ?
C6 C7 1.582(14) . ?
C7 C8 1.494(18) . ?
C7 C9 1.63(2) . ?
C8 C8 1.17(3) 2_765 ?
C7A C8A 1.60(3) . ?
C7A C9A 1.77(3) . ?
